data_4066695
loop_
_publ_author_name
'Cabeza, Javier A.'
'del R\'io, Ignacio'
'P\'erez-Carre\~no, Enrique'
'S\'anchez-Vega, M. Gabriela'
'V\'azquez-Garc\'ia, Digna'

_publ_section_title
;
 Trapping of Pyrid-2-ylidenes by [Ru3(CO)12]: Orthometalated
 Pyrid-2-ylidenes in Triruthenium Clusters
;
_journal_issue 20
_journal_name_full Organometallics
_journal_page_first 4464
_journal_paper_doi 10.1021/om100574j
_journal_volume 29
_journal_year 2010
_chemical_formula_moiety 'C18 O18 Ru6, 2(C7 H10 N)'
_chemical_formula_sum 'C32 H20 N2 O18 Ru6'
_chemical_formula_weight 1326.93
_chemical_name_systematic
;
 ?
;
_space_group_IT_number 2
_symmetry_cell_setting triclinic
_symmetry_space_group_name_Hall '-P 1'
_symmetry_space_group_name_H-M 'P -1'
_atom_sites_solution_hydrogens geom
_atom_sites_solution_primary direct
_atom_sites_solution_secondary difmap
_audit_creation_method SHELXL-97
_cell_angle_alpha 75.00(3)
_cell_angle_beta 79.79(2)
_cell_angle_gamma 62.456(14)
_cell_formula_units_Z 2
_cell_length_a 11.7037(13)
_cell_length_b 12.406(2)
_cell_length_c 15.407(7)
_cell_measurement_reflns_used 14194
_cell_measurement_temperature 100(2)
_cell_measurement_theta_max 74.3219
_cell_measurement_theta_min 2.9737
_cell_volume 1911.6(10)
_computing_cell_refinement
;
CrysAlisPro, Oxford Diffraction Ltd.,
Version 1.171.33.32 (release 27-01-2009 CrysAlis171 .NET)
(compiled Jan 27 2009,14:17:37)
;
_computing_data_collection
;
CrysAlisPro, Oxford Diffraction Ltd.,
Version 1.171.33.32 (release 27-01-2009 CrysAlis171 .NET)
(compiled Jan 27 2009,14:17:37)
;
_computing_data_reduction
;
CrysAlisPro, Oxford Diffraction Ltd.,
Version 1.171.33.32 (release 27-01-2009 CrysAlis171 .NET)
(compiled Jan 27 2009,14:17:37)
;
_computing_molecular_graphics 'PLATON (Spek, 2008)'
_computing_publication_material 'SHELXL-97 (Sheldrick, 2008)'
_computing_structure_refinement 'SHELXL-97 (Sheldrick, 2008)'
_computing_structure_solution 'DIRDIF-2008 (Beurskens et al., 2008)'
_diffrn_ambient_temperature 100(2)
_diffrn_detector_area_resol_mean 8.2640
_diffrn_measured_fraction_theta_full 0.948
_diffrn_measured_fraction_theta_max 0.948
_diffrn_radiation_monochromator mirror
_diffrn_radiation_source 'Nova (Cu) X-ray Source'
_diffrn_radiation_type 'Cu K\a'
_diffrn_radiation_wavelength 1.54184
_diffrn_reflns_av_R_equivalents 0.0314
_diffrn_reflns_av_sigmaI/netI 0.0261
_diffrn_reflns_limit_h_max 13
_diffrn_reflns_limit_h_min -14
_diffrn_reflns_limit_k_max 14
_diffrn_reflns_limit_k_min -15
_diffrn_reflns_limit_l_max 18
_diffrn_reflns_limit_l_min -18
_diffrn_reflns_number 18022
_diffrn_reflns_theta_full 74.06
_diffrn_reflns_theta_max 74.06
_diffrn_reflns_theta_min 2.98
_exptl_absorpt_coefficient_mu 19.431
_exptl_absorpt_correction_T_max 1.00000
_exptl_absorpt_correction_T_min 0.42919
_exptl_absorpt_correction_type multi-scan
_exptl_absorpt_process_details
;
CrysAlis RED, Oxford Diffraction Ltd.,
Version 1.171.31.5 (release 28-08-2006 CrysAlis171 .NET)
(compiled Aug 28 2006,13:05:05)
Empirical absorption correction using spherical harmonics,
 implemented in SCALE3 ABSPACK scaling algorithm.
;
_exptl_crystal_colour red
_exptl_crystal_density_diffrn 2.305
_exptl_crystal_density_method 'not measured'
_exptl_crystal_description prism
_exptl_crystal_F_000 1268
_exptl_crystal_size_max 0.21
_exptl_crystal_size_mid 0.16
_exptl_crystal_size_min 0.10
_refine_diff_density_max 1.649
_refine_diff_density_min -1.576
_refine_diff_density_rms 0.262
_refine_ls_extinction_method none
_refine_ls_goodness_of_fit_ref 1.042
_refine_ls_hydrogen_treatment constr
_refine_ls_matrix_type full
_refine_ls_number_parameters 523
_refine_ls_number_reflns 7362
_refine_ls_number_restraints 0
_refine_ls_restrained_S_all 1.042
_refine_ls_R_factor_all 0.0397
_refine_ls_R_factor_gt 0.0342
_refine_ls_shift/su_max 0.002
_refine_ls_shift/su_mean 0.000
_refine_ls_structure_factor_coef Fsqd
_refine_ls_weighting_details
; calc
 [1.00000+-1.00000exp(-20.00(sin\q/\l)^2^)]/
   [\s^2^(Fo^2^)+0.0000+5.8953*P+(0.0709P)^2^+0.0000sin\q/\l]
 where P = 0.33333Fo^2^ + 0.66667Fc^2^
;
_refine_ls_weighting_scheme calc
_refine_ls_wR_factor_gt 0.0926
_refine_ls_wR_factor_ref 0.1120
_reflns_number_gt 6571
_reflns_number_total 7362
_reflns_threshold_expression >2\s(I)
_cod_data_source_file om100574j_si_002.cif
_cod_data_source_block g182rosi
_cod_original_cell_volume 1911.5(9)
_cod_database_code 4066695

loop_
_symmetry_equiv_pos_as_xyz
'x, y, z'
'-x, -y, -z'

loop_
_atom_site_label
_atom_site_type_symbol
_atom_site_fract_x
_atom_site_fract_y
_atom_site_fract_z
_atom_site_U_iso_or_equiv
_atom_site_adp_type
_atom_site_occupancy
_atom_site_symmetry_multiplicity
_atom_site_calc_flag
_atom_site_refinement_flags
C1 C 0.8254(5) -0.0165(5) 0.0560(4) 0.0254(11) Uani 1 1 d .
H1 H 0.8037 -0.0268 0.0045 0.031 Uiso 1 1 calc R
C2 C 0.8335(6) -0.1017(5) 0.1355(4) 0.0292(12) Uani 1 1 d .
H2 H 0.8166 -0.1686 0.1374 0.035 Uiso 1 1 calc R
C3 C 0.8670(5) -0.0878(5) 0.2133(3) 0.0210(10) Uani 1 1 d .
C4 C 0.8910(6) 0.0121(6) 0.2065(4) 0.0322(13) Uani 1 1 d .
H4 H 0.9147 0.0232 0.2568 0.039 Uiso 1 1 calc R
C5 C 0.8808(5) 0.0958(6) 0.1274(4) 0.0282(11) Uani 1 1 d .
H5 H 0.8963 0.1636 0.1252 0.034 Uiso 1 1 calc R
C6 C 0.8749(6) -0.1790(6) 0.2995(4) 0.0357(14) Uani 1 1 d .
H6A H 0.8757 -0.1448 0.3485 0.054 Uiso 1 1 calc R
H6B H 0.9527 -0.2543 0.2970 0.054 Uiso 1 1 calc R
H6C H 0.8015 -0.1967 0.3085 0.054 Uiso 1 1 calc R
C7 C 0.8309(5) 0.1782(5) -0.0319(4) 0.0283(11) Uani 1 1 d .
H7A H 0.8573 0.1395 -0.0831 0.042 Uiso 1 1 calc R
H7B H 0.8824 0.2201 -0.0324 0.042 Uiso 1 1 calc R
H7C H 0.7416 0.2370 -0.0344 0.042 Uiso 1 1 calc R
C8 C 0.2439(6) 0.6988(6) 0.5297(4) 0.0319(12) Uani 1 1 d .
H8A H 0.1916 0.6553 0.5390 0.048 Uiso 1 1 calc R
H8B H 0.1894 0.7848 0.5308 0.048 Uiso 1 1 calc R
H8C H 0.3027 0.6634 0.5765 0.048 Uiso 1 1 calc R
C9 C 0.5348(10) 0.6593(9) 0.1870(6) 0.061(2) Uani 1 1 d .
H9A H 0.4788 0.7027 0.1383 0.091 Uiso 1 1 calc R
H9B H 0.5823 0.5732 0.1838 0.091 Uiso 1 1 calc R
H9C H 0.5941 0.6944 0.1826 0.091 Uiso 1 1 calc R
C10 C 0.1644(5) 1.5222(4) 0.2200(3) 0.0192(9) Uani 1 1 d .
C11 C -0.0425(5) 1.5282(5) 0.1392(3) 0.0199(10) Uani 1 1 d .
C12 C 0.0826(5) 1.3036(4) 0.0819(3) 0.0199(10) Uani 1 1 d .
C13 C 0.2015(5) 1.4606(5) 0.0381(3) 0.0239(11) Uani 1 1 d .
C20 C 0.2109(5) 1.0737(5) 0.1996(3) 0.0205(10) Uani 1 1 d .
C21 C 0.3629(5) 1.1447(5) 0.0568(4) 0.0225(10) Uani 1 1 d .
C22 C 0.4768(5) 0.9899(5) 0.2126(3) 0.0226(10) Uani 1 1 d .
C30 C 0.1046(5) 1.2524(5) 0.4192(4) 0.0226(10) Uani 1 1 d .
C31 C 0.5111(5) 1.1054(5) 0.3395(3) 0.0221(10) Uani 1 1 d .
C32 C 0.3360(5) 1.0113(5) 0.4252(4) 0.0242(11) Uani 1 1 d .
C33 C 0.3438(5) 1.2126(5) 0.4741(3) 0.0202(10) Uani 1 1 d .
C40 C 0.4798(5) 1.2253(5) 0.1490(3) 0.0216(10) Uani 1 1 d .
C41 C 0.4387(5) 1.3700(5) 0.3034(4) 0.0258(11) Uani 1 1 d .
C42 C 0.3968(5) 1.4694(5) 0.1309(4) 0.0234(10) Uani 1 1 d .
C51 C 0.1408(5) 1.4695(5) 0.4125(4) 0.0245(11) Uani 1 1 d .
C52 C -0.0644(5) 1.4997(5) 0.3331(3) 0.0248(11) Uani 1 1 d .
C61 C 0.0859(5) 1.0604(5) 0.3628(3) 0.0233(10) Uani 1 1 d .
C62 C -0.0582(6) 1.2741(5) 0.2588(3) 0.0246(11) Uani 1 1 d .
C71 C 0.2588(6) 0.7104(5) 0.3651(4) 0.0316(12) Uani 1 1 d .
H71 H 0.1710 0.7314 0.3694 0.038 Uiso 1 1 calc R
C72 C 0.3266(6) 0.7025(6) 0.2821(4) 0.0331(13) Uani 1 1 d .
H72 H 0.2843 0.7185 0.2312 0.040 Uiso 1 1 calc R
C73 C 0.4559(6) 0.6713(5) 0.2747(4) 0.0296(12) Uani 1 1 d .
C74 C 0.5154(6) 0.6499(6) 0.3509(5) 0.0360(14) Uani 1 1 d .
H74 H 0.6029 0.6301 0.3466 0.043 Uiso 1 1 calc R
C75 C 0.4475(6) 0.6572(5) 0.4332(4) 0.0305(12) Uani 1 1 d .
H75 H 0.4895 0.6414 0.4842 0.037 Uiso 1 1 calc R
N1 N 0.8486(4) 0.0820(4) 0.0520(3) 0.0252(9) Uani 1 1 d .
N2 N 0.3181(5) 0.6878(4) 0.4409(3) 0.0289(10) Uani 1 1 d .
O10 O 0.1317(3) 1.6297(3) 0.1975(2) 0.0216(7) Uani 1 1 d .
O11 O -0.1427(3) 1.6105(3) 0.1345(3) 0.0251(8) Uani 1 1 d .
O12 O 0.0511(4) 1.2597(3) 0.0398(2) 0.0229(7) Uani 1 1 d .
O13 O 0.2420(4) 1.5049(4) -0.0271(3) 0.0320(9) Uani 1 1 d .
O20 O 0.2038(4) 0.9976(3) 0.1708(3) 0.0262(8) Uani 1 1 d .
O21 O 0.3739(4) 1.1385(4) -0.0176(3) 0.0345(9) Uani 1 1 d .
O22 O 0.5581(4) 0.8905(4) 0.2320(3) 0.0309(9) Uani 1 1 d .
O30 O 0.0607(4) 1.2258(3) 0.4910(2) 0.0245(8) Uani 1 1 d .
O31 O 0.6225(4) 1.0606(4) 0.3324(3) 0.0312(9) Uani 1 1 d .
O32 O 0.3408(4) 0.9176(4) 0.4654(3) 0.0363(10) Uani 1 1 d .
O33 O 0.3541(4) 1.2330(4) 0.5402(3) 0.0295(8) Uani 1 1 d .
O40 O 0.5807(4) 1.2030(4) 0.1097(3) 0.0347(9) Uani 1 1 d .
O41 O 0.4946(5) 1.3812(4) 0.3528(3) 0.0379(10) Uani 1 1 d .
O42 O 0.4275(5) 1.5387(4) 0.0806(3) 0.0357(10) Uani 1 1 d .
O51 O 0.1550(5) 1.5156(4) 0.4628(3) 0.0393(10) Uani 1 1 d .
O52 O -0.1736(4) 1.5590(4) 0.3397(3) 0.0373(10) Uani 1 1 d .
O61 O 0.0604(4) 0.9821(4) 0.4055(3) 0.0356(10) Uani 1 1 d .
O62 O -0.1661(4) 1.3212(4) 0.2435(3) 0.0330(9) Uani 1 1 d .
Ru1 Ru 0.12601(3) 1.39146(3) 0.14387(2) 0.01446(11) Uani 1 1 d .
Ru2 Ru 0.34563(3) 1.15120(3) 0.18012(2) 0.01608(11) Uani 1 1 d .
Ru3 Ru 0.33111(3) 1.16832(3) 0.36703(2) 0.01544(11) Uani 1 1 d .
Ru4 Ru 0.34593(3) 1.35993(3) 0.22042(2) 0.01635(11) Uani 1 1 d .
Ru5 Ru 0.11608(3) 1.39945(3) 0.32629(2) 0.01664(11) Uani 1 1 d .
Ru6 Ru 0.11576(4) 1.19143(3) 0.28660(2) 0.01729(11) Uani 1 1 d .

loop_
_atom_site_aniso_label
_atom_site_aniso_U_11
_atom_site_aniso_U_22
_atom_site_aniso_U_33
_atom_site_aniso_U_23
_atom_site_aniso_U_13
_atom_site_aniso_U_12
C1 0.027(3) 0.025(3) 0.023(2) -0.011(2) 0.001(2) -0.008(2)
C2 0.033(3) 0.024(3) 0.032(3) -0.011(2) 0.005(2) -0.014(2)
C3 0.016(2) 0.021(2) 0.017(2) -0.0016(19) 0.0032(18) -0.0033(19)
C4 0.031(3) 0.053(4) 0.022(3) -0.010(2) 0.000(2) -0.026(3)
C5 0.028(3) 0.037(3) 0.029(3) -0.007(2) -0.001(2) -0.022(3)
C6 0.032(3) 0.030(3) 0.027(3) 0.003(2) 0.006(2) -0.005(2)
C7 0.023(3) 0.024(3) 0.029(3) -0.001(2) 0.000(2) -0.006(2)
C8 0.035(3) 0.035(3) 0.034(3) -0.006(2) 0.004(2) -0.025(3)
C9 0.078(6) 0.082(6) 0.054(4) -0.040(4) 0.028(4) -0.059(5)
C10 0.019(2) 0.014(2) 0.025(2) -0.0042(19) -0.0030(18) -0.0067(19)
C11 0.026(3) 0.027(3) 0.013(2) -0.0022(18) -0.0039(18) -0.017(2)
C12 0.016(2) 0.014(2) 0.022(2) 0.0012(18) -0.0011(18) -0.0031(18)
C13 0.025(3) 0.029(3) 0.022(2) -0.008(2) -0.001(2) -0.014(2)
C20 0.023(3) 0.022(2) 0.019(2) -0.0058(19) 0.0028(19) -0.012(2)
C21 0.019(2) 0.026(3) 0.028(3) -0.012(2) 0.008(2) -0.013(2)
C22 0.022(3) 0.021(3) 0.026(2) -0.009(2) 0.004(2) -0.010(2)
C30 0.019(2) 0.019(2) 0.029(3) -0.002(2) -0.005(2) -0.007(2)
C31 0.030(3) 0.023(3) 0.020(2) -0.0077(19) 0.000(2) -0.016(2)
C32 0.020(3) 0.020(3) 0.033(3) -0.005(2) -0.006(2) -0.007(2)
C33 0.017(2) 0.019(2) 0.025(3) -0.0019(19) -0.0032(19) -0.008(2)
C40 0.019(3) 0.025(3) 0.025(2) -0.008(2) 0.002(2) -0.013(2)
C41 0.025(3) 0.018(2) 0.034(3) 0.000(2) -0.003(2) -0.011(2)
C42 0.020(3) 0.021(3) 0.027(3) -0.008(2) 0.003(2) -0.008(2)
C51 0.032(3) 0.013(2) 0.023(2) -0.0026(19) 0.004(2) -0.009(2)
C52 0.028(3) 0.023(3) 0.020(2) -0.003(2) 0.002(2) -0.010(2)
C61 0.026(3) 0.028(3) 0.019(2) -0.006(2) 0.0021(19) -0.015(2)
C62 0.031(3) 0.028(3) 0.016(2) -0.003(2) 0.003(2) -0.017(2)
C71 0.022(3) 0.021(3) 0.051(4) 0.001(2) -0.016(2) -0.009(2)
C72 0.045(4) 0.028(3) 0.038(3) 0.004(2) -0.017(3) -0.026(3)
C73 0.040(3) 0.029(3) 0.035(3) -0.012(2) 0.006(2) -0.027(3)
C74 0.028(3) 0.043(4) 0.051(4) -0.017(3) 0.007(3) -0.026(3)
C75 0.029(3) 0.028(3) 0.040(3) -0.006(2) -0.008(2) -0.014(2)
N1 0.021(2) 0.025(2) 0.027(2) -0.0049(18) 0.0016(17) -0.0097(18)
N2 0.032(3) 0.024(2) 0.032(2) -0.0014(19) -0.004(2) -0.016(2)
O10 0.0205(18) 0.0184(18) 0.0242(17) -0.0049(14) 0.0005(14) -0.0075(14)
O11 0.0178(19) 0.0199(18) 0.0301(19) -0.0048(15) -0.0064(14) -0.0004(15)
O12 0.0278(19) 0.0201(18) 0.0238(17) -0.0055(14) -0.0043(14) -0.0118(15)
O13 0.036(2) 0.047(2) 0.0207(18) -0.0011(17) 0.0010(16) -0.029(2)
O20 0.032(2) 0.0204(18) 0.0298(19) -0.0091(15) -0.0039(15) -0.0117(16)
O21 0.035(2) 0.042(2) 0.022(2) -0.0099(17) -0.0008(16) -0.0124(19)
O22 0.029(2) 0.022(2) 0.035(2) -0.0055(16) -0.0023(16) -0.0047(17)
O30 0.0238(19) 0.0243(19) 0.0238(18) -0.0015(15) -0.0036(14) -0.0102(15)
O31 0.021(2) 0.034(2) 0.034(2) -0.0097(17) 0.0015(16) -0.0077(17)
O32 0.042(2) 0.023(2) 0.045(2) 0.0043(18) -0.0095(19) -0.0186(19)
O33 0.031(2) 0.039(2) 0.0235(19) -0.0146(16) -0.0008(15) -0.0159(18)
O40 0.026(2) 0.036(2) 0.046(2) -0.0181(19) 0.0146(18) -0.0173(18)
O41 0.053(3) 0.040(2) 0.038(2) 0.0010(18) -0.020(2) -0.033(2)
O42 0.045(3) 0.041(2) 0.031(2) -0.0030(18) 0.0048(18) -0.032(2)
O51 0.062(3) 0.037(2) 0.031(2) -0.0167(18) 0.002(2) -0.028(2)
O52 0.021(2) 0.040(2) 0.037(2) -0.0093(18) 0.0063(17) -0.0039(19)
O61 0.040(2) 0.028(2) 0.040(2) 0.0005(18) 0.0022(19) -0.0223(19)
O62 0.018(2) 0.049(3) 0.032(2) -0.0042(18) -0.0042(15) -0.0162(19)
Ru1 0.01514(19) 0.01544(19) 0.01291(17) -0.00213(13) -0.00054(13) -0.00729(14)
Ru2 0.01622(19) 0.01474(19) 0.01650(19) -0.00497(14) 0.00071(13) -0.00582(15)
Ru3 0.01598(19) 0.01431(19) 0.01557(18) -0.00308(13) -0.00196(13) -0.00592(14)
Ru4 0.01654(19) 0.0170(2) 0.01802(19) -0.00318(14) -0.00138(13) -0.00954(15)
Ru5 0.0165(2) 0.01598(19) 0.01440(18) -0.00503(14) -0.00020(13) -0.00384(15)
Ru6 0.0177(2) 0.0197(2) 0.01670(19) -0.00069(14) -0.00105(13) -0.01163(16)

loop_
_atom_type_symbol
_atom_type_description
_atom_type_scat_dispersion_real
_atom_type_scat_dispersion_imag
_atom_type_scat_source
C C 0.0180 0.0090 'International Tables Vol C Tables 4.2.6.8 and 6.1.1.4'
H H 0.0000 0.0000 'International Tables Vol C Tables 4.2.6.8 and 6.1.1.4'
N N 0.0310 0.0180 'International Tables Vol C Tables 4.2.6.8 and 6.1.1.4'
O O 0.0490 0.0320 'International Tables Vol C Tables 4.2.6.8 and 6.1.1.4'
Ru Ru 0.0550 3.2960 'International Tables Vol C Tables 4.2.6.8 and 6.1.1.4'

loop_
_geom_angle_atom_site_label_1
_geom_angle_atom_site_label_2
_geom_angle_atom_site_label_3
_geom_angle
N1 C1 C2 120.9(5)
N1 C1 H1 119.5
C2 C1 H1 119.5
C1 C2 C3 120.1(5)
C1 C2 H2 119.9
C3 C2 H2 119.9
C4 C3 C2 117.3(5)
C4 C3 C6 122.3(5)
C2 C3 C6 120.4(5)
C5 C4 C3 121.4(5)
C5 C4 H4 119.3
C3 C4 H4 119.3
N1 C5 C4 121.2(5)
N1 C5 H5 119.4
C4 C5 H5 119.4
C3 C6 H6A 109.5
C3 C6 H6B 109.5
H6A C6 H6B 109.5
C3 C6 H6C 109.5
H6A C6 H6C 109.5
H6B C6 H6C 109.5
N1 C7 H7A 109.5
N1 C7 H7B 109.5
H7A C7 H7B 109.5
N1 C7 H7C 109.5
H7A C7 H7C 109.5
H7B C7 H7C 109.5
N2 C8 H8A 109.5
N2 C8 H8B 109.5
H8A C8 H8B 109.5
N2 C8 H8C 109.5
H8A C8 H8C 109.5
H8B C8 H8C 109.5
C73 C9 H9A 109.5
C73 C9 H9B 109.5
H9A C9 H9B 109.5
C73 C9 H9C 109.5
H9A C9 H9C 109.5
H9B C9 H9C 109.5
O10 C10 Ru5 137.4(4)
O10 C10 Ru4 134.9(4)
Ru5 C10 Ru4 81.60(18)
O10 C10 Ru1 126.7(4)
Ru5 C10 Ru1 75.51(15)
Ru4 C10 Ru1 75.83(15)
O11 C11 Ru1 178.5(4)
O12 C12 Ru1 174.3(4)
O13 C13 Ru1 177.2(5)
O20 C20 Ru6 141.3(4)
O20 C20 Ru2 134.9(4)
Ru6 C20 Ru2 83.81(18)
O21 C21 Ru2 178.7(5)
O22 C22 Ru2 179.5(5)
O30 C30 Ru5 142.9(4)
O30 C30 Ru6 130.2(4)
Ru5 C30 Ru6 79.59(18)
O30 C30 Ru3 126.9(4)
Ru5 C30 Ru3 77.34(17)
Ru6 C30 Ru3 74.35(16)
O31 C31 Ru3 172.5(5)
O32 C32 Ru3 175.5(5)
O33 C33 Ru3 176.6(5)
O40 C40 Ru4 137.6(4)
O40 C40 Ru2 137.8(4)
Ru4 C40 Ru2 84.61(18)
O41 C41 Ru4 177.2(5)
O42 C42 Ru4 176.1(5)
O51 C51 Ru5 177.8(5)
O52 C52 Ru5 178.2(5)
O61 C61 Ru6 174.9(5)
O62 C62 Ru6 177.5(5)
N2 C71 C72 121.3(5)
N2 C71 H71 119.4
C72 C71 H71 119.4
C73 C72 C71 120.1(6)
C73 C72 H72 120.0
C71 C72 H72 120.0
C72 C73 C74 118.6(5)
C72 C73 C9 122.5(6)
C74 C73 C9 118.9(6)
C75 C74 C73 121.0(6)
C75 C74 H74 119.5
C73 C74 H74 119.5
N2 C75 C74 120.5(6)
N2 C75 H75 119.8
C74 C75 H75 119.8
C1 N1 C5 119.0(5)
C1 N1 C7 120.7(5)
C5 N1 C7 120.2(5)
C71 N2 C75 118.6(5)
C71 N2 C8 121.0(5)
C75 N2 C8 120.5(5)
C12 Ru1 C13 93.6(2)
C12 Ru1 C11 93.8(2)
C13 Ru1 C11 96.8(2)
C12 Ru1 C10 174.84(19)
C13 Ru1 C10 85.75(19)
C11 Ru1 C10 81.19(18)
C12 Ru1 Ru5 134.66(15)
C13 Ru1 Ru5 131.30(15)
C11 Ru1 Ru5 87.19(14)
C10 Ru1 Ru5 46.78(12)
C12 Ru1 Ru4 137.92(15)
C13 Ru1 Ru4 82.10(16)
C11 Ru1 Ru4 128.27(14)
C10 Ru1 Ru4 47.09(12)
Ru5 Ru1 Ru4 59.04(2)
C12 Ru1 Ru6 78.14(15)
C13 Ru1 Ru6 154.17(17)
C11 Ru1 Ru6 108.07(15)
C10 Ru1 Ru6 104.53(12)
Ru5 Ru1 Ru6 58.80(3)
Ru4 Ru1 Ru6 87.76(3)
C12 Ru1 Ru2 80.45(15)
C13 Ru1 Ru2 96.96(17)
C11 Ru1 Ru2 165.40(14)
C10 Ru1 Ru2 104.71(12)
Ru5 Ru1 Ru2 87.41(3)
Ru4 Ru1 Ru2 58.83(2)
Ru6 Ru1 Ru2 57.72(2)
C22 Ru2 C21 94.0(2)
C22 Ru2 C40 91.4(2)
C21 Ru2 C40 87.2(2)
C22 Ru2 C20 88.7(2)
C21 Ru2 C20 87.7(2)
C40 Ru2 C20 174.85(19)
C22 Ru2 Ru6 112.91(15)
C21 Ru2 Ru6 122.86(15)
C40 Ru2 Ru6 137.66(14)
C20 Ru2 Ru6 46.49(13)
C22 Ru2 Ru4 122.60(16)
C21 Ru2 Ru4 116.87(15)
C40 Ru2 Ru4 47.67(14)
C20 Ru2 Ru4 135.81(13)
Ru6 Ru2 Ru4 90.25(3)
C22 Ru2 Ru1 174.03(15)
C21 Ru2 Ru1 89.28(17)
C40 Ru2 Ru1 93.74(15)
C20 Ru2 Ru1 86.49(14)
Ru6 Ru2 Ru1 61.14(2)
Ru4 Ru2 Ru1 59.689(19)
C22 Ru2 Ru3 86.14(16)
C21 Ru2 Ru3 176.21(15)
C40 Ru2 Ru3 89.02(14)
C20 Ru2 Ru3 96.12(13)
Ru6 Ru2 Ru3 60.33(2)
Ru4 Ru2 Ru3 60.15(3)
Ru1 Ru2 Ru3 90.88(3)
C31 Ru3 C32 94.7(2)
C31 Ru3 C33 92.0(2)
C32 Ru3 C33 95.8(2)
C31 Ru3 C30 173.13(19)
C32 Ru3 C30 85.3(2)
C33 Ru3 C30 81.22(19)
C31 Ru3 Ru5 135.83(16)
C32 Ru3 Ru5 129.16(16)
C33 Ru3 Ru5 88.86(15)
C30 Ru3 Ru5 45.34(13)
C31 Ru3 Ru6 135.70(15)
C32 Ru3 Ru6 82.17(16)
C33 Ru3 Ru6 132.35(15)
C30 Ru3 Ru6 51.13(13)
Ru5 Ru3 Ru6 59.15(2)
C31 Ru3 Ru4 78.72(16)
C32 Ru3 Ru4 157.52(17)
C33 Ru3 Ru4 105.83(15)
C30 Ru3 Ru4 103.74(13)
Ru5 Ru3 Ru4 58.76(3)
Ru6 Ru3 Ru4 87.65(3)
C31 Ru3 Ru2 79.58(15)
C32 Ru3 Ru2 99.52(17)
C33 Ru3 Ru2 163.03(15)
C30 Ru3 Ru2 107.20(13)
Ru5 Ru3 Ru2 87.15(3)
Ru6 Ru3 Ru2 57.77(2)
Ru4 Ru3 Ru2 58.28(3)
C41 Ru4 C42 89.3(2)
C41 Ru4 C40 106.4(2)
C42 Ru4 C40 84.0(2)
C41 Ru4 C10 104.2(2)
C42 Ru4 C10 83.0(2)
C40 Ru4 C10 146.4(2)
C41 Ru4 Ru5 98.40(17)
C42 Ru4 Ru5 131.66(16)
C40 Ru4 Ru5 136.96(13)
C10 Ru4 Ru5 48.80(13)
C41 Ru4 Ru2 130.25(16)
C42 Ru4 Ru2 120.86(16)
C40 Ru4 Ru2 47.72(13)
C10 Ru4 Ru2 117.01(13)
Ru5 Ru4 Ru2 89.49(3)
C41 Ru4 Ru1 157.31(17)
C42 Ru4 Ru1 99.97(17)
C40 Ru4 Ru1 95.24(14)
C10 Ru4 Ru1 57.09(13)
Ru5 Ru4 Ru1 60.05(3)
Ru2 Ru4 Ru1 61.48(2)
C41 Ru4 Ru3 80.61(16)
C42 Ru4 Ru3 166.41(17)
C40 Ru4 Ru3 90.14(14)
C10 Ru4 Ru3 108.22(14)
Ru5 Ru4 Ru3 59.54(2)
Ru2 Ru4 Ru3 61.57(3)
Ru1 Ru4 Ru3 92.74(3)
C51 Ru5 C52 91.8(2)
C51 Ru5 C30 94.2(2)
C52 Ru5 C30 93.8(2)
C51 Ru5 C10 90.7(2)
C52 Ru5 C10 97.1(2)
C30 Ru5 C10 167.9(2)
C51 Ru5 Ru4 98.56(17)
C52 Ru5 Ru4 144.89(16)
C30 Ru5 Ru4 118.54(15)
C10 Ru5 Ru4 49.60(14)
C51 Ru5 Ru6 147.36(16)
C52 Ru5 Ru6 98.53(17)
C30 Ru5 Ru6 54.44(15)
C10 Ru5 Ru6 118.26(13)
Ru4 Ru5 Ru6 90.59(3)
C51 Ru5 Ru3 95.65(17)
C52 Ru5 Ru3 150.56(16)
C30 Ru5 Ru3 57.32(15)
C10 Ru5 Ru3 111.17(14)
Ru4 Ru5 Ru3 61.70(3)
Ru6 Ru5 Ru3 61.43(2)
C51 Ru5 Ru1 148.41(15)
C52 Ru5 Ru1 93.81(16)
C30 Ru5 Ru1 116.35(15)
C10 Ru5 Ru1 57.72(13)
Ru4 Ru5 Ru1 60.91(2)
Ru6 Ru5 Ru1 61.93(3)
Ru3 Ru5 Ru1 94.55(3)
C62 Ru6 C61 90.0(2)
C62 Ru6 C20 106.4(2)
C61 Ru6 C20 86.3(2)
C62 Ru6 C30 101.6(2)
C61 Ru6 C30 84.7(2)
C20 Ru6 C30 150.5(2)
C62 Ru6 Ru2 132.35(15)
C61 Ru6 Ru2 122.19(17)
C20 Ru6 Ru2 49.70(14)
C30 Ru6 Ru2 114.47(13)
C62 Ru6 Ru5 94.32(16)
C61 Ru6 Ru5 130.29(15)
C20 Ru6 Ru5 138.32(14)
C30 Ru6 Ru5 45.97(13)
Ru2 Ru6 Ru5 89.68(3)
C62 Ru6 Ru3 152.24(16)
C61 Ru6 Ru3 100.36(17)
C20 Ru6 Ru3 99.95(15)
C30 Ru6 Ru3 54.52(13)
Ru2 Ru6 Ru3 61.90(3)
Ru5 Ru6 Ru3 59.42(2)
C62 Ru6 Ru1 80.61(16)
C61 Ru6 Ru1 167.46(16)
C20 Ru6 Ru1 88.44(14)
C30 Ru6 Ru1 105.23(13)
Ru2 Ru6 Ru1 61.14(2)
Ru5 Ru6 Ru1 59.28(3)
Ru3 Ru6 Ru1 91.76(3)

loop_
_geom_bond_atom_site_label_1
_geom_bond_atom_site_label_2
_geom_bond_distance
C1 N1 1.354(7)
C1 C2 1.380(8)
C1 H1 0.9300
C2 C3 1.399(8)
C2 H2 0.9300
C3 C4 1.367(8)
C3 C6 1.491(7)
C4 C5 1.363(9)
C4 H4 0.9300
C5 N1 1.357(7)
C5 H5 0.9300
C6 H6A 0.9600
C6 H6B 0.9600
C6 H6C 0.9600
C7 N1 1.484(7)
C7 H7A 0.9600
C7 H7B 0.9600
C7 H7C 0.9600
C8 N2 1.486(7)
C8 H8A 0.9600
C8 H8B 0.9600
C8 H8C 0.9600
C9 C73 1.495(9)
C9 H9A 0.9600
C9 H9B 0.9600
C9 H9C 0.9600
C10 O10 1.175(6)
C10 Ru5 2.121(5)
C10 Ru4 2.147(5)
C10 Ru1 2.460(5)
C11 O11 1.143(7)
C11 Ru1 1.914(5)
C12 O12 1.142(6)
C12 Ru1 1.892(5)
C13 O13 1.149(7)
C13 Ru1 1.908(5)
C20 O20 1.182(6)
C20 Ru6 2.037(5)
C20 Ru2 2.142(5)
C21 O21 1.150(7)
C21 Ru2 1.893(5)
C22 O22 1.158(7)
C22 Ru2 1.877(5)
C30 O30 1.168(7)
C30 Ru5 2.049(5)
C30 Ru6 2.319(5)
C30 Ru3 2.425(5)
C31 O31 1.154(7)
C31 Ru3 1.887(5)
C32 O32 1.148(7)
C32 Ru3 1.900(5)
C33 O33 1.150(6)
C33 Ru3 1.917(5)
C40 O40 1.170(6)
C40 Ru4 2.091(5)
C40 Ru2 2.093(5)
C41 O41 1.159(7)
C41 Ru4 1.878(6)
C42 O42 1.146(7)
C42 Ru4 1.894(5)
C51 O51 1.148(7)
C51 Ru5 1.890(5)
C52 O52 1.144(7)
C52 Ru5 1.891(6)
C61 O61 1.154(7)
C61 Ru6 1.881(5)
C62 O62 1.159(7)
C62 Ru6 1.879(6)
C71 N2 1.365(8)
C71 C72 1.380(10)
C71 H71 0.9300
C72 C73 1.369(9)
C72 H72 0.9300
C73 C74 1.375(9)
C74 C75 1.373(9)
C74 H74 0.9300
C75 N2 1.371(8)
C75 H75 0.9300
Ru1 Ru5 2.8177(13)
Ru1 Ru4 2.8416(7)
Ru1 Ru6 2.8922(11)
Ru1 Ru2 2.8922(9)
Ru2 Ru6 2.7921(8)
Ru2 Ru4 2.8164(7)
Ru2 Ru3 2.9116(13)
Ru3 Ru5 2.8114(9)
Ru3 Ru6 2.8680(7)
Ru3 Ru4 2.8716(11)
Ru4 Ru5 2.7885(8)
Ru5 Ru6 2.8036(7)
